data_9014807
loop_
_publ_author_name
'Calligaris, M.'
'Nardin, G.'
'Randaccio, L.'

_publ_section_title
;
 Cation-site location in a natural chabazite
;
_journal_name_full 'Acta Crystallographica, Section B'
_journal_page_first 602
_journal_page_last 605
_journal_paper_doi 10.1107/S0567740882003483
_journal_volume 38
_journal_year 1982
_chemical_compound_source 'Northeast Azerbaijan'
_chemical_formula_sum 'Al3.804 Ca1.359 H15.36 O31.68 Si8.304 Sr0.291'
_chemical_name_mineral Chabazite-Ca
_space_group_IT_number 166
_symmetry_space_group_name_Hall '-P 3* 2'
_symmetry_space_group_name_H-M 'R -3 m :R'
_cell_angle_alpha 94.20
_cell_angle_beta 94.20
_cell_angle_gamma 94.20
_cell_formula_units_Z 1
_cell_length_a 9.421
_cell_length_b 9.421
_cell_length_c 9.421
_cell_volume 829.077
_database_code_amcsd 0017693
_exptl_crystal_density_diffrn 1.879
_cod_original_sg_symbol_H-M 'R -3 m'
_cod_original_formula_sum 'Ca1.359 Sr.291 Al3.804 Si8.304 O31.68 H15.36'
_cod_database_code 9014807

loop_
_space_group_symop_operation_xyz
x,y,z
-x,-z,-y
-z,-x,-y
y,x,z
y,z,x
-z,-y,-x
-x,-y,-z
x,z,y
z,x,y
-y,-x,-z
-y,-z,-x
z,y,x

loop_
_atom_site_aniso_label
_atom_site_aniso_U_11
_atom_site_aniso_U_22
_atom_site_aniso_U_33
_atom_site_aniso_U_12
_atom_site_aniso_U_13
_atom_site_aniso_U_23
Ca1 0.08755 0.08755 0.05467 0.05467 0.05467 0.05467
Sr1 0.08755 0.08755 0.05467 0.05467 0.05467 0.05467
Ca2 0.05378 0.05378 0.05378 -0.00844 -0.00844 -0.00844
Sr2 0.05378 0.05378 0.05378 -0.00844 -0.00844 -0.00844
Ca3 0.07511 0.07155 0.07155 0.02622 0.02622 0.02622
Sr3 0.07511 0.07155 0.07155 0.02622 0.02622 0.02622
Al1 0.01244 0.01022 0.01644 0.00089 0.00089 0.00000
Si1 0.01244 0.01022 0.01644 0.00089 0.00089 0.00000
O1 0.02889 0.02889 0.04933 -0.00044 -0.01467 -0.01467
O2 0.03378 0.03378 0.01200 0.00622 0.00222 0.00222
O3 0.02356 0.02356 0.05600 0.00978 0.00311 0.00311
O4 0.02800 0.02800 0.04311 0.01067 0.00667 0.00667

loop_
_atom_site_label
_atom_site_fract_x
_atom_site_fract_y
_atom_site_fract_z
_atom_site_occupancy
_atom_site_U_iso_or_equiv
_atom_site_type_symbol
_atom_site_attached_hydrogens
Ca1 0.20380 0.20380 0.20380 0.43650 ? Ca 0
Sr1 0.20380 0.20380 0.20380 0.09350 ? Sr 0
Ca2 0.40650 0.40650 0.40650 0.19760 ? Ca 0
Sr2 0.40650 0.40650 0.40650 0.04240 ? Sr 0
Ca3 0.00000 0.00000 0.00000 0.09060 ? Ca 0
Sr3 0.00000 0.00000 0.00000 0.01940 ? Sr 0
Al1 0.10440 0.33380 0.87490 0.31700 ? Al 0
Si1 0.10440 0.33380 0.87490 0.69200 ? Si 0
O1 0.26380 -0.26380 0.00000 1.00000 ? O 0
O2 0.15480 -0.15480 0.50000 1.00000 ? O 0
O3 0.25150 0.25150 0.89460 1.00000 ? O 0
O4 0.02480 0.02480 0.32770 1.00000 ? O 0
Wat5 0.41800 0.41800 0.75990 0.57000 0.06839 O 2
Wat6 0.50000 0.50000 0.00000 0.50000 0.07346 O 2
Wat7 0.20240 0.31010 0.49130 0.23000 0.12538 O 2

loop_
_cod_changelog_entry_id
_cod_changelog_entry_author
_cod_changelog_entry_date
_cod_changelog_entry_text
1
;cod-tools version 3.8.0
Id: cif_guess_AMCSD_atom_types 9581 2023-05-17 12:35:41Z saulius
;
2023-05-23T09:22:22+03:00
;Derived atom types and hydrogen counts
from atom names that follow the AMCSD naming convention
(Wat == water, O-H == hydroxyl).
;

loop_
_cod_related_entry_id
_cod_related_entry_database
_cod_related_entry_code
1 AMCSD 0017693
